data_4037127
loop_
_publ_author_name
'Osorio-Nieto, Urbano'
'Chamorro-Arenas, Delfino'
'Quintero, Leticia'
'H\"opfl, Herbert'
'Sartillo-Piscil, Fernando'

_publ_section_title
;
 Transition Metal-Free Selective Double sp(3) C-H Oxidation of Cyclic
 Amines to 3-Alkoxyamine Lactams.
;
_journal_issue 18
_journal_name_full 'The Journal of organic chemistry'
_journal_page_first 8625
_journal_page_last 8632
_journal_paper_doi 10.1021/acs.joc.6b01566
_journal_volume 81
_journal_year 2016
_chemical_absolute_configuration syn
_chemical_formula_moiety 'C21 H32 N2 O3'
_chemical_formula_sum 'C21 H32 N2 O3'
_chemical_formula_weight 360.48
_space_group_crystal_system monoclinic
_space_group_IT_number 4
_space_group_name_Hall 'P 2yb'
_space_group_name_H-M_alt 'P 1 21 1'
_atom_sites_solution_hydrogens geom
_atom_sites_solution_primary direct
_audit_creation_date 2015-09-18
_audit_creation_method
;
Olex2 1.2
(compiled 2015.01.26 svn.r3150 for OlexSys, GUI svn.r4998)
;
_cell_angle_alpha 90
_cell_angle_beta 99.104(4)
_cell_angle_gamma 90
_cell_formula_units_Z 2
_cell_length_a 10.8941(5)
_cell_length_b 8.3839(4)
_cell_length_c 11.3210(5)
_cell_measurement_reflns_used 4115
_cell_measurement_temperature 99.99(10)
_cell_measurement_theta_max 28.5800
_cell_measurement_theta_min 3.4180
_cell_volume 1020.98(8)
_computing_cell_refinement
;
CrysAlisPro, Agilent Technologies,
Version 1.171.37.35 (release 13-08-2014 CrysAlis171 .NET)
(compiled Aug 13 2014,18:06:01)
;
_computing_data_collection
;
CrysAlisPro, Agilent Technologies,
Version 1.171.37.35 (release 13-08-2014 CrysAlis171 .NET)
(compiled Aug 13 2014,18:06:01)
;
_computing_data_reduction
;
CrysAlisPro, Agilent Technologies,
Version 1.171.37.35 (release 13-08-2014 CrysAlis171 .NET)
(compiled Aug 13 2014,18:06:01)
;
_computing_molecular_graphics 'Olex2 (Dolomanov et al., 2009)'
_computing_publication_material 'Olex2 (Dolomanov et al., 2009)'
_computing_structure_refinement 'ShelXL (Sheldrick, 2008)'
_computing_structure_solution 'ShelXT (Sheldrick, 2015)'
_diffrn_ambient_environment N~2~
_diffrn_ambient_temperature 99.99(10)
_diffrn_detector 'CCD plate'
_diffrn_detector_area_resol_mean 8.0769
_diffrn_detector_type EosS2
_diffrn_measured_fraction_theta_full 0.998
_diffrn_measured_fraction_theta_max 0.998
_diffrn_measurement_details
;
#__ type_ start__ end____ width___ exp.time_
  1 omega   -4.00   80.00   1.0000    2.8600
omega____ theta____ kappa____ phi______ frames
    -       15.2374   38.0000  -90.0000 84

#__ type_ start__ end____ width___ exp.time_
  2 omega   56.00   81.00   1.0000    2.8600
omega____ theta____ kappa____ phi______ frames
    -       15.2374   57.0000  -90.0000 25

#__ type_ start__ end____ width___ exp.time_
  3 omega   39.00   67.00   1.0000    2.8600
omega____ theta____ kappa____ phi______ frames
    -       15.2374  178.0000   90.0000 28

#__ type_ start__ end____ width___ exp.time_
  4 omega  -54.00   85.00   1.0000    2.8600
omega____ theta____ kappa____ phi______ frames
    -       15.2374    0.0000 -150.0000 139

#__ type_ start__ end____ width___ exp.time_
  5 omega   13.00   47.00   1.0000    2.8600
omega____ theta____ kappa____ phi______ frames
    -       15.2374  -99.0000  -90.0000 34

#__ type_ start__ end____ width___ exp.time_
  6 omega  -49.00   -1.00   1.0000    2.8600
omega____ theta____ kappa____ phi______ frames
    -       15.2374  -57.0000 -150.0000 48
;
_diffrn_measurement_device 'four-circle diffractometer'
_diffrn_measurement_device_type 'SuperNova, Dual, Cu at zero, EosS2'
_diffrn_measurement_method '\w scans'
_diffrn_orient_matrix_UB_11 -0.0564793000
_diffrn_orient_matrix_UB_12 -0.0274577000
_diffrn_orient_matrix_UB_13 0.0165009000
_diffrn_orient_matrix_UB_21 0.0320009000
_diffrn_orient_matrix_UB_22 -0.0204764000
_diffrn_orient_matrix_UB_23 0.0575379000
_diffrn_orient_matrix_UB_31 -0.0115862000
_diffrn_orient_matrix_UB_32 0.0773452000
_diffrn_orient_matrix_UB_33 0.0211007000
_diffrn_radiation_monochromator mirror
_diffrn_radiation_probe x-ray
_diffrn_radiation_type MoK\a
_diffrn_radiation_wavelength 0.71073
_diffrn_reflns_av_R_equivalents 0.0234
_diffrn_reflns_av_unetI/netI 0.0421
_diffrn_reflns_Laue_measured_fraction_full 0.998
_diffrn_reflns_Laue_measured_fraction_max 0.998
_diffrn_reflns_limit_h_max 11
_diffrn_reflns_limit_h_min -12
_diffrn_reflns_limit_k_max 9
_diffrn_reflns_limit_k_min -9
_diffrn_reflns_limit_l_max 13
_diffrn_reflns_limit_l_min -13
_diffrn_reflns_number 6860
_diffrn_reflns_point_group_measured_fraction_full 0.999
_diffrn_reflns_point_group_measured_fraction_max 0.999
_diffrn_reflns_theta_full 24.994
_diffrn_reflns_theta_max 24.994
_diffrn_reflns_theta_min 2.828
_diffrn_source 'SuperNova (Mo) X-ray Source'
_exptl_absorpt_coefficient_mu 0.078
_exptl_absorpt_correction_T_max 1.00000
_exptl_absorpt_correction_T_min 0.77088
_exptl_absorpt_correction_type multi-scan
_exptl_absorpt_process_details
;
CrysAlisPro, Agilent Technologies,
Version 1.171.37.35 (release 13-08-2014 CrysAlis171 .NET)
(compiled Aug 13 2014,18:06:01)
Empirical absorption correction using spherical harmonics,
 implemented in SCALE3 ABSPACK scaling algorithm.
Empirical absorption correction using spherical harmonics,
 implemented in SCALE3 ABSPACK scaling algorithm.
;
_exptl_crystal_colour 'translucent colourless'
_exptl_crystal_density_diffrn 1.173
_exptl_crystal_description prism
_exptl_crystal_F_000 392
_exptl_crystal_size_max 0.5
_exptl_crystal_size_mid 0.4
_exptl_crystal_size_min 0.3
_refine_diff_density_max 0.125
_refine_diff_density_min -0.189
_refine_diff_density_rms 0.044
_refine_ls_abs_structure_details
;
 Flack x determined using 1366 quotients [(I+)-(I-)]/[(I+)+(I-)]
 (Parsons, Flack and Wagner, Acta Cryst. B69 (2013) 249-259).
;
_refine_ls_abs_structure_Flack -0.7(6)
_refine_ls_extinction_method none
_refine_ls_goodness_of_fit_ref 1.081
_refine_ls_hydrogen_treatment constr
_refine_ls_matrix_type full
_refine_ls_number_parameters 240
_refine_ls_number_reflns 3589
_refine_ls_number_restraints 1
_refine_ls_restrained_S_all 1.081
_refine_ls_R_factor_all 0.0422
_refine_ls_R_factor_gt 0.0391
_refine_ls_shift/su_max 0.000
_refine_ls_shift/su_mean 0.000
_refine_ls_structure_factor_coef Fsqd
_refine_ls_weighting_details 'w=1/[\s^2^(Fo^2^)+(0.0390P)^2^+0.1013P] where P=(Fo^2^+2Fc^2^)/3'
_refine_ls_weighting_scheme calc
_refine_ls_wR_factor_gt 0.0844
_refine_ls_wR_factor_ref 0.0866
_reflns_Friedel_coverage 0.862
_reflns_Friedel_fraction_full 1.000
_reflns_Friedel_fraction_max 1.000
_reflns_number_gt 3371
_reflns_number_total 3589
_reflns_threshold_expression 'I > 2\s(I)'
_cod_data_source_file jo6b01566_si_003.cif
_cod_data_source_block sferein
_cod_original_cell_volume 1020.97(8)
_cod_database_code 4037127
_chemical_oxdiff_formula 'C H N O'
_shelx_space_group_comment
;
The symmetry employed for this shelxl refinement is uniquely defined
by the following loop, which should always be used as a source of
symmetry information in preference to the above space-group names.
They are only intended as comments.
;
_reflns_odcompleteness_completeness 99.82
_reflns_odcompleteness_iscentric 1
_reflns_odcompleteness_theta 26.32
_olex2_refinement_description
;
1. Fixed Uiso
 At 1.2 times of:
  All C(H) groups, All C(H,H) groups
 At 1.5 times of:
  All C(H,H,H) groups, All O(H) groups
2.a Ternary CH refined with riding coordinates:
 C2(H2), C4(H4)
2.b Secondary CH2 refined with riding coordinates:
 C3(H3A,H3B), C5(H5A,H5B), C6(H6A,H6B), C14(H14A,H14B), C15(H15A,H15B),
 C16(H16A,H16B)
2.c Aromatic/amide H refined with riding coordinates:
 C8(H8), C9(H9), C10(H10), C11(H11), C12(H12)
2.d Idealised Me refined as rotating group:
 C18(H18A,H18B,H18C), C19(H19A,H19B,H19C), C20(H20A,H20B,H20C), C21(H21A,H21B,
 H21C)
2.e Idealised tetrahedral OH refined as rotating group:
 O3(H3)
;
_shelx_shelxl_version_number 2014/7
_olex2_submission_special_instructions 'No special instructions were received'

loop_
_space_group_symop_operation_xyz
'x, y, z'
'-x, y+1/2, -z'

loop_
_atom_site_label
_atom_site_type_symbol
_atom_site_fract_x
_atom_site_fract_y
_atom_site_fract_z
_atom_site_U_iso_or_equiv
_atom_site_adp_type
_atom_site_occupancy
_atom_site_site_symmetry_order
_atom_site_calc_flag
_atom_site_refinement_flags_posn
O1 O 0.13570(18) 0.1368(2) 0.58707(15) 0.0197(4) Uani 1 1 d .
O2 O 0.23950(16) 0.0771(2) 0.83284(14) 0.0136(4) Uani 1 1 d .
O3 O 0.02164(18) -0.3119(3) 0.62699(17) 0.0284(5) Uani 1 1 d .
H3 H -0.0340 -0.3238 0.5698 0.043 Uiso 1 1 calc GR
N1 N 0.21610(19) -0.1121(3) 0.56505(18) 0.0151(5) Uani 1 1 d .
N2 N 0.18350(19) 0.0968(3) 0.94157(17) 0.0128(5) Uani 1 1 d .
C1 C 0.1735(2) 0.0063(3) 0.6270(2) 0.0140(6) Uani 1 1 d .
C2 C 0.1817(2) -0.0481(3) 0.7579(2) 0.0133(6) Uani 1 1 d .
H2 H 0.0984 -0.0702 0.7764 0.016 Uiso 1 1 calc R
C3 C 0.2575(2) -0.2019(3) 0.7622(2) 0.0158(6) Uani 1 1 d .
H3A H 0.2271 -0.2801 0.8137 0.019 Uiso 1 1 calc R
H3B H 0.3446 -0.1813 0.7915 0.019 Uiso 1 1 calc R
C4 C 0.2396(2) -0.2610(3) 0.6321(2) 0.0159(6) Uani 1 1 d .
H4 H 0.3171 -0.3088 0.6153 0.019 Uiso 1 1 calc R
C5 C 0.1334(3) -0.3787(3) 0.5998(2) 0.0224(6) Uani 1 1 d .
H5A H 0.1237 -0.4037 0.5152 0.027 Uiso 1 1 calc R
H5B H 0.1519 -0.4768 0.6444 0.027 Uiso 1 1 calc R
C6 C 0.2098(2) -0.1077(4) 0.4350(2) 0.0202(6) Uani 1 1 d .
H6A H 0.2002 0.0019 0.4077 0.024 Uiso 1 1 calc R
H6B H 0.1375 -0.1670 0.3977 0.024 Uiso 1 1 calc R
C7 C 0.3252(2) -0.1779(3) 0.3966(2) 0.0161(6) Uani 1 1 d .
C8 C 0.3197(3) -0.3197(4) 0.3324(2) 0.0205(6) Uani 1 1 d .
H8 H 0.2449 -0.3749 0.3154 0.025 Uiso 1 1 calc R
C9 C 0.4256(3) -0.3794(4) 0.2935(2) 0.0247(7) Uani 1 1 d .
H9 H 0.4210 -0.4737 0.2497 0.030 Uiso 1 1 calc R
C10 C 0.5367(3) -0.3002(4) 0.3193(2) 0.0273(7) Uani 1 1 d .
H10 H 0.6069 -0.3398 0.2921 0.033 Uiso 1 1 calc R
C11 C 0.5440(3) -0.1616(4) 0.3858(3) 0.0260(7) Uani 1 1 d .
H11 H 0.6198 -0.1093 0.4050 0.031 Uiso 1 1 calc R
C12 C 0.4388(3) -0.0996(4) 0.4242(2) 0.0224(6) Uani 1 1 d .
H12 H 0.4443 -0.0057 0.4684 0.027 Uiso 1 1 calc R
C13 C 0.1108(2) 0.2483(3) 0.9273(2) 0.0165(6) Uani 1 1 d .
C14 C 0.0619(2) 0.2775(3) 1.0453(2) 0.0176(6) Uani 1 1 d .
H14A H 0.0173 0.3780 1.0400 0.021 Uiso 1 1 calc R
H14B H 0.0035 0.1936 1.0566 0.021 Uiso 1 1 calc R
C15 C 0.1645(3) 0.2819(3) 1.1533(2) 0.0199(6) Uani 1 1 d .
H15A H 0.2204 0.3702 1.1461 0.024 Uiso 1 1 calc R
H15B H 0.1288 0.2965 1.2258 0.024 Uiso 1 1 calc R
C16 C 0.2352(3) 0.1252(3) 1.1589(2) 0.0181(6) Uani 1 1 d .
H16A H 0.1799 0.0397 1.1744 0.022 Uiso 1 1 calc R
H16B H 0.3030 0.1293 1.2256 0.022 Uiso 1 1 calc R
C17 C 0.2887(2) 0.0856(3) 1.0440(2) 0.0154(6) Uani 1 1 d .
C18 C -0.0015(3) 0.2192(3) 0.8298(2) 0.0205(6) Uani 1 1 d .
H18A H 0.0261 0.2079 0.7538 0.031 Uiso 1 1 calc GR
H18B H -0.0576 0.3080 0.8269 0.031 Uiso 1 1 calc GR
H18C H -0.0434 0.1236 0.8477 0.031 Uiso 1 1 calc GR
C19 C 0.1805(3) 0.3954(3) 0.8909(3) 0.0239(6) Uani 1 1 d .
H19A H 0.2357 0.4348 0.9592 0.036 Uiso 1 1 calc GR
H19B H 0.1216 0.4770 0.8616 0.036 Uiso 1 1 calc GR
H19C H 0.2275 0.3664 0.8293 0.036 Uiso 1 1 calc GR
C20 C 0.3308(3) -0.0887(3) 1.0523(2) 0.0221(6) Uani 1 1 d .
H20A H 0.2595 -0.1568 1.0492 0.033 Uiso 1 1 calc GR
H20B H 0.3858 -0.1055 1.1263 0.033 Uiso 1 1 calc GR
H20C H 0.3735 -0.1131 0.9865 0.033 Uiso 1 1 calc GR
C21 C 0.4027(3) 0.1904(4) 1.0347(2) 0.0255(7) Uani 1 1 d .
H21A H 0.4239 0.1812 0.9558 0.038 Uiso 1 1 calc GR
H21B H 0.4716 0.1558 1.0926 0.038 Uiso 1 1 calc GR
H21C H 0.3837 0.2996 1.0499 0.038 Uiso 1 1 calc GR

loop_
_atom_site_aniso_label
_atom_site_aniso_U_11
_atom_site_aniso_U_22
_atom_site_aniso_U_33
_atom_site_aniso_U_23
_atom_site_aniso_U_13
_atom_site_aniso_U_12
O1 0.0234(11) 0.0199(10) 0.0156(10) 0.0033(8) 0.0023(8) 0.0080(8)
O2 0.0132(9) 0.0180(9) 0.0104(9) -0.0012(8) 0.0049(7) -0.0023(8)
O3 0.0194(11) 0.0444(13) 0.0219(10) -0.0132(10) 0.0045(8) -0.0095(10)
N1 0.0141(11) 0.0208(12) 0.0109(10) 0.0008(10) 0.0033(9) 0.0028(10)
N2 0.0137(11) 0.0176(12) 0.0081(10) -0.0004(9) 0.0048(8) -0.0014(9)
C1 0.0085(12) 0.0191(14) 0.0142(13) -0.0014(12) 0.0013(10) -0.0001(11)
C2 0.0122(13) 0.0160(13) 0.0118(13) -0.0014(11) 0.0024(10) -0.0006(10)
C3 0.0169(14) 0.0156(14) 0.0149(13) 0.0017(11) 0.0028(11) 0.0007(11)
C4 0.0167(14) 0.0176(14) 0.0134(13) 0.0008(11) 0.0031(11) 0.0027(11)
C5 0.0280(16) 0.0239(16) 0.0161(14) -0.0049(12) 0.0060(12) -0.0046(13)
C6 0.0209(14) 0.0291(15) 0.0104(12) 0.0013(12) 0.0022(11) 0.0055(13)
C7 0.0174(14) 0.0214(14) 0.0093(12) 0.0039(11) 0.0018(11) 0.0058(11)
C8 0.0190(14) 0.0274(15) 0.0140(13) 0.0010(12) -0.0004(11) 0.0041(12)
C9 0.0305(17) 0.0267(16) 0.0165(14) -0.0043(13) 0.0021(12) 0.0130(13)
C10 0.0261(17) 0.0388(19) 0.0196(14) 0.0089(15) 0.0111(13) 0.0158(14)
C11 0.0179(15) 0.0337(19) 0.0272(16) 0.0071(14) 0.0059(13) -0.0009(12)
C12 0.0248(15) 0.0246(15) 0.0182(14) -0.0008(13) 0.0041(12) 0.0015(13)
C13 0.0202(14) 0.0141(13) 0.0154(13) 0.0008(11) 0.0035(11) 0.0005(11)
C14 0.0199(15) 0.0162(14) 0.0178(14) 0.0002(12) 0.0058(12) 0.0005(11)
C15 0.0246(15) 0.0218(15) 0.0144(13) -0.0027(12) 0.0067(12) -0.0036(12)
C16 0.0216(15) 0.0233(15) 0.0090(12) 0.0019(12) 0.0009(11) -0.0041(12)
C17 0.0131(13) 0.0212(14) 0.0112(13) 0.0020(12) -0.0008(11) 0.0009(12)
C18 0.0224(15) 0.0208(16) 0.0180(14) 0.0008(12) 0.0026(11) 0.0094(12)
C19 0.0330(16) 0.0172(15) 0.0227(14) 0.0038(13) 0.0079(13) -0.0010(13)
C20 0.0203(15) 0.0294(17) 0.0149(14) 0.0001(13) -0.0022(11) 0.0057(13)
C21 0.0184(15) 0.0390(18) 0.0185(14) -0.0040(14) 0.0007(12) -0.0086(13)

loop_
_atom_type_symbol
_atom_type_description
_atom_type_scat_dispersion_real
_atom_type_scat_dispersion_imag
_atom_type_scat_source
C C 0.0033 0.0016 'International Tables Vol C Tables 4.2.6.8 and 6.1.1.4'
H H 0.0000 0.0000 'International Tables Vol C Tables 4.2.6.8 and 6.1.1.4'
N N 0.0061 0.0033 'International Tables Vol C Tables 4.2.6.8 and 6.1.1.4'
O O 0.0106 0.0060 'International Tables Vol C Tables 4.2.6.8 and 6.1.1.4'

loop_
_geom_angle_atom_site_label_1
_geom_angle_atom_site_label_2
_geom_angle_atom_site_label_3
_geom_angle
C2 O2 N2 112.20(17)
C5 O3 H3 109.5
C1 N1 C4 114.0(2)
C1 N1 C6 122.9(2)
C4 N1 C6 121.3(2)
O2 N2 C13 106.82(18)
O2 N2 C17 105.85(17)
C13 N2 C17 117.74(19)
O1 C1 N1 126.2(2)
O1 C1 C2 125.6(2)
N1 C1 C2 108.2(2)
O2 C2 C1 107.8(2)
O2 C2 H2 110.3
O2 C2 C3 114.5(2)
C1 C2 H2 110.3
C3 C2 C1 103.3(2)
C3 C2 H2 110.3
C2 C3 H3A 110.8
C2 C3 H3B 110.8
C2 C3 C4 104.8(2)
H3A C3 H3B 108.9
C4 C3 H3A 110.8
C4 C3 H3B 110.8
N1 C4 C3 102.0(2)
N1 C4 H4 109.5
N1 C4 C5 111.4(2)
C3 C4 H4 109.5
C5 C4 C3 114.6(2)
C5 C4 H4 109.5
O3 C5 C4 109.8(2)
O3 C5 H5A 109.7
O3 C5 H5B 109.7
C4 C5 H5A 109.7
C4 C5 H5B 109.7
H5A C5 H5B 108.2
N1 C6 H6A 109.3
N1 C6 H6B 109.3
N1 C6 C7 111.8(2)
H6A C6 H6B 107.9
C7 C6 H6A 109.3
C7 C6 H6B 109.3
C8 C7 C6 120.9(3)
C8 C7 C12 118.9(2)
C12 C7 C6 120.1(3)
C7 C8 H8 119.9
C7 C8 C9 120.2(3)
C9 C8 H8 119.9
C8 C9 H9 119.8
C10 C9 C8 120.4(3)
C10 C9 H9 119.8
C9 C10 H10 120.1
C9 C10 C11 119.8(3)
C11 C10 H10 120.1
C10 C11 H11 119.8
C10 C11 C12 120.4(3)
C12 C11 H11 119.8
C7 C12 H12 119.9
C11 C12 C7 120.1(3)
C11 C12 H12 119.9
N2 C13 C14 107.0(2)
N2 C13 C18 107.0(2)
N2 C13 C19 115.8(2)
C14 C13 C19 111.0(2)
C18 C13 C14 107.7(2)
C18 C13 C19 107.8(2)
C13 C14 H14A 109.0
C13 C14 H14B 109.0
H14A C14 H14B 107.8
C15 C14 C13 113.1(2)
C15 C14 H14A 109.0
C15 C14 H14B 109.0
C14 C15 H15A 110.0
C14 C15 H15B 110.0
H15A C15 H15B 108.4
C16 C15 C14 108.4(2)
C16 C15 H15A 110.0
C16 C15 H15B 110.0
C15 C16 H16A 108.7
C15 C16 H16B 108.7
C15 C16 C17 114.1(2)
H16A C16 H16B 107.6
C17 C16 H16A 108.7
C17 C16 H16B 108.7
N2 C17 C16 107.1(2)
N2 C17 C20 107.0(2)
N2 C17 C21 116.0(2)
C20 C17 C16 107.7(2)
C20 C17 C21 108.2(2)
C21 C17 C16 110.5(2)
C13 C18 H18A 109.5
C13 C18 H18B 109.5
C13 C18 H18C 109.5
H18A C18 H18B 109.5
H18A C18 H18C 109.5
H18B C18 H18C 109.5
C13 C19 H19A 109.5
C13 C19 H19B 109.5
C13 C19 H19C 109.5
H19A C19 H19B 109.5
H19A C19 H19C 109.5
H19B C19 H19C 109.5
C17 C20 H20A 109.5
C17 C20 H20B 109.5
C17 C20 H20C 109.5
H20A C20 H20B 109.5
H20A C20 H20C 109.5
H20B C20 H20C 109.5
C17 C21 H21A 109.5
C17 C21 H21B 109.5
C17 C21 H21C 109.5
H21A C21 H21B 109.5
H21A C21 H21C 109.5
H21B C21 H21C 109.5

loop_
_geom_bond_atom_site_label_1
_geom_bond_atom_site_label_2
_geom_bond_distance
O1 C1 1.230(3)
O2 N2 1.467(2)
O2 C2 1.432(3)
O3 H3 0.8200
O3 C5 1.417(3)
N1 C1 1.340(3)
N1 C4 1.462(3)
N1 C6 1.464(3)
N2 C13 1.491(3)
N2 C17 1.499(3)
C1 C2 1.539(3)
C2 H2 0.9800
C2 C3 1.528(3)
C3 H3A 0.9700
C3 H3B 0.9700
C3 C4 1.537(3)
C4 H4 0.9800
C4 C5 1.520(4)
C5 H5A 0.9700
C5 H5B 0.9700
C6 H6A 0.9700
C6 H6B 0.9700
C6 C7 1.512(4)
C7 C8 1.390(4)
C7 C12 1.392(4)
C8 H8 0.9300
C8 C9 1.392(4)
C9 H9 0.9300
C9 C10 1.370(4)
C10 H10 0.9300
C10 C11 1.381(4)
C11 H11 0.9300
C11 C12 1.389(4)
C12 H12 0.9300
C13 C14 1.534(3)
C13 C18 1.532(4)
C13 C19 1.538(4)
C14 H14A 0.9700
C14 H14B 0.9700
C14 C15 1.521(4)
C15 H15A 0.9700
C15 H15B 0.9700
C15 C16 1.519(4)
C16 H16A 0.9700
C16 H16B 0.9700
C16 C17 1.544(3)
C17 C20 1.529(4)
C17 C21 1.538(4)
C18 H18A 0.9600
C18 H18B 0.9600
C18 H18C 0.9600
C19 H19A 0.9600
C19 H19B 0.9600
C19 H19C 0.9600
C20 H20A 0.9600
C20 H20B 0.9600
C20 H20C 0.9600
C21 H21A 0.9600
C21 H21B 0.9600
C21 H21C 0.9600

loop_
_geom_torsion_atom_site_label_1
_geom_torsion_atom_site_label_2
_geom_torsion_atom_site_label_3
_geom_torsion_atom_site_label_4
_geom_torsion
O1 C1 C2 O2 -47.5(3)
O1 C1 C2 C3 -169.1(2)
O2 N2 C13 C14 -174.92(19)
O2 N2 C13 C18 69.8(2)
O2 N2 C13 C19 -50.5(3)
O2 N2 C17 C16 173.60(19)
O2 N2 C17 C20 -71.2(2)
O2 N2 C17 C21 49.7(3)
O2 C2 C3 C4 -140.2(2)
N1 C1 C2 O2 131.7(2)
N1 C1 C2 C3 10.1(3)
N1 C4 C5 O3 -60.3(3)
N1 C6 C7 C8 112.5(3)
N1 C6 C7 C12 -68.2(3)
N2 O2 C2 C1 141.51(19)
N2 O2 C2 C3 -104.2(2)
N2 C13 C14 C15 56.1(3)
C1 N1 C4 C3 -22.9(3)
C1 N1 C4 C5 99.8(3)
C1 N1 C6 C7 141.4(3)
C1 C2 C3 C4 -23.3(2)
C2 O2 N2 C13 -108.0(2)
C2 O2 N2 C17 125.7(2)
C2 C3 C4 N1 27.5(2)
C2 C3 C4 C5 -93.0(3)
C3 C4 C5 O3 54.8(3)
C4 N1 C1 O1 -172.4(2)
C4 N1 C1 C2 8.3(3)
C4 N1 C6 C7 -54.5(3)
C6 N1 C1 O1 -7.3(4)
C6 N1 C1 C2 173.5(2)
C6 N1 C4 C3 171.7(2)
C6 N1 C4 C5 -65.6(3)
C6 C7 C8 C9 177.4(2)
C6 C7 C12 C11 -178.1(2)
C7 C8 C9 C10 0.8(4)
C8 C7 C12 C11 1.2(4)
C8 C9 C10 C11 0.9(4)
C9 C10 C11 C12 -1.6(4)
C10 C11 C12 C7 0.5(4)
C12 C7 C8 C9 -1.9(4)
C13 N2 C17 C16 54.3(3)
C13 N2 C17 C20 169.5(2)
C13 N2 C17 C21 -69.6(3)
C13 C14 C15 C16 -57.5(3)
C14 C15 C16 C17 56.0(3)
C15 C16 C17 N2 -52.8(3)
C15 C16 C17 C20 -167.6(2)
C15 C16 C17 C21 74.4(3)
C17 N2 C13 C14 -56.1(3)
C17 N2 C13 C18 -171.43(19)
C17 N2 C13 C19 68.3(3)
C18 C13 C14 C15 170.8(2)
C19 C13 C14 C15 -71.3(3)
